data_4100033
_journal_name_full 'Journal of the American Chemical Society'
_journal_year 2005
_chemical_formula_moiety 'C17 H20 Cl F4 N3'
_chemical_formula_sum 'C17 H10 Cl F4 N3'
_chemical_formula_weight 367.73
_space_group_IT_number 14
_symmetry_cell_setting monoclinic
_symmetry_space_group_name_Hall '-P 2yn'
_symmetry_space_group_name_H-M 'P 1 21/n 1'
_cell_angle_alpha 90.00
_cell_angle_beta 114.600(4)
_cell_angle_gamma 90.00
_cell_formula_units_Z 4
_cell_length_a 13.958(3)
_cell_length_b 7.5579(17)
_cell_length_c 15.236(3)
_cell_measurement_temperature 173(2)
_cell_volume 1461.4(6)
_cod_depositor_comments
;
The following automatic conversions were performed:
'_symmetry_cell_setting' value 'Monoclinic' changed to 'monoclinic'
according to '/home/saulius/struct/CIF-dictionaries/cif_core.dic'
dictionary named 'cif_core.dic' version 2.4.1 from 2010-06-29.

Automatic conversion script
Id: cif_fix_enum 1527 2010-12-29 10:47:43Z saulius 
;
_cod_original_sg_symbol_H-M 'P 21/n'
_cod_database_code 4100033

loop_
_symmetry_equiv_pos_as_xyz
'x, y, z'
'-x+1/2, y+1/2, -z+1/2'
'-x, -y, -z'
'x-1/2, -y-1/2, z-1/2'

loop_
_atom_site_label
_atom_site_type_symbol
_atom_site_fract_x
_atom_site_fract_y
_atom_site_fract_z
_atom_site_U_iso_or_equiv
_atom_site_adp_type
_atom_site_occupancy
_atom_site_symmetry_multiplicity
_atom_site_calc_flag
_atom_site_refinement_flags
_atom_site_disorder_assembly
_atom_site_disorder_group
C1 C 0.82048(11) 0.0703(2) 1.04285(11) 0.0212(3) Uani 1 1 d . . .
C2 C 0.71588(11) 0.06816(19) 0.95349(10) 0.0196(3) Uani 1 1 d . . .
C3 C 0.66351(12) -0.1078(2) 0.95242(12) 0.0238(3) Uani 1 1 d . . .
C4 C 0.72164(14) -0.1992(2) 1.04842(13) 0.0282(3) Uani 1 1 d . . .
C5 C 0.82691(13) -0.1050(2) 1.09334(12) 0.0253(3) Uani 1 1 d . . .
C6 C 0.88618(12) -0.0801(2) 1.03100(12) 0.0255(3) Uani 1 1 d . . .
C7 C 0.83460(13) -0.1530(2) 0.92967(12) 0.0268(3) Uani 1 1 d . . .
C8 C 0.72300(12) -0.0826(2) 0.89035(11) 0.0236(3) Uani 1 1 d . . .
C9 C 0.65577(11) 0.23174(19) 0.91259(10) 0.0201(3) Uani 1 1 d . . .
C10 C 0.56810(12) 0.2820(2) 0.92776(11) 0.0235(3) Uani 1 1 d . . .
C11 C 0.51280(12) 0.4331(2) 0.88419(12) 0.0266(3) Uani 1 1 d . . .
C12 C 0.61925(14) 0.4894(2) 0.81223(11) 0.0285(3) Uani 1 1 d . . .
C13 C 0.68122(13) 0.3440(2) 0.85314(11) 0.0252(3) Uani 1 1 d . . .
C14 C 0.86673(11) 0.2370(2) 1.09432(11) 0.0229(3) Uani 1 1 d . . .
C15 C 0.97824(14) 0.4729(2) 1.11803(16) 0.0376(4) Uani 1 1 d . . .
C16 C 0.95686(14) 0.5309(2) 1.19333(14) 0.0361(4) Uani 1 1 d . . .
C17 C 0.84302(13) 0.3050(2) 1.16856(12) 0.0272(3) Uani 1 1 d . . .
Cl1 Cl 0.75053(4) 0.19991(6) 1.19811(3) 0.03818(14) Uani 1 1 d . . .
F1 F 0.53556(8) 0.18526(14) 0.98335(8) 0.0335(2) Uani 1 1 d . . .
F2 F 0.42921(8) 0.47962(15) 0.90016(9) 0.0392(3) Uani 1 1 d . . .
F3 F 0.64240(11) 0.59277(15) 0.75238(8) 0.0422(3) Uani 1 1 d . . .
F4 F 0.76429(9) 0.30899(15) 0.83378(9) 0.0389(3) Uani 1 1 d . . .
H1 H 0.5917(17) -0.117(3) 0.9192(15) 0.031(5) Uiso 1 1 d . . .
H2 H 0.6827(17) -0.186(3) 1.0892(15) 0.031(5) Uiso 1 1 d . . .
H3 H 0.7297(16) -0.329(3) 1.0423(15) 0.031(5) Uiso 1 1 d . . .
H4 H 0.8644(16) -0.112(3) 1.1582(16) 0.029(5) Uiso 1 1 d . . .
H5 H 0.9623(16) -0.073(3) 1.0633(15) 0.032(5) Uiso 1 1 d . . .
H6 H 0.8720(16) -0.111(3) 0.8923(15) 0.031(5) Uiso 1 1 d . . .
H7 H 0.8354(18) -0.281(3) 0.9288(17) 0.040(6) Uiso 1 1 d . . .
H8 H 0.6838(15) -0.077(3) 0.8244(15) 0.025(5) Uiso 1 1 d . . .
H15 H 1.022(2) 0.539(4) 1.0966(18) 0.050(7) Uiso 1 1 d . . .
H16 H 0.9924(18) 0.628(4) 1.2310(17) 0.044(6) Uiso 1 1 d . . .
N1 N 0.53669(11) 0.53504(18) 0.82701(10) 0.0288(3) Uani 1 1 d . . .
N2 N 0.93447(11) 0.3253(2) 1.06839(12) 0.0323(3) Uani 1 1 d . . .
N3 N 0.88813(13) 0.4477(2) 1.21922(11) 0.0354(3) Uani 1 1 d . . .

loop_
_atom_site_aniso_label
_atom_site_aniso_U_11
_atom_site_aniso_U_22
_atom_site_aniso_U_33
_atom_site_aniso_U_23
_atom_site_aniso_U_13
_atom_site_aniso_U_12
C1 0.0209(6) 0.0187(7) 0.0215(7) 0.0002(5) 0.0064(5) 0.0007(5)
C2 0.0194(6) 0.0179(6) 0.0203(6) 0.0000(5) 0.0071(5) 0.0008(5)
C3 0.0201(7) 0.0193(7) 0.0289(8) -0.0013(6) 0.0070(6) -0.0018(5)
C4 0.0309(8) 0.0208(8) 0.0327(8) 0.0033(6) 0.0130(7) -0.0030(6)
C5 0.0274(7) 0.0203(7) 0.0230(7) 0.0029(6) 0.0055(6) 0.0009(6)
C6 0.0209(7) 0.0203(7) 0.0311(8) -0.0003(6) 0.0067(6) 0.0026(5)
C7 0.0272(7) 0.0215(7) 0.0328(8) -0.0029(6) 0.0134(6) 0.0026(6)
C8 0.0247(7) 0.0212(7) 0.0222(7) -0.0029(5) 0.0071(6) 0.0007(5)
C9 0.0216(6) 0.0181(6) 0.0176(6) -0.0011(5) 0.0051(5) -0.0001(5)
C10 0.0226(7) 0.0228(7) 0.0241(7) 0.0010(6) 0.0087(6) -0.0001(5)
C11 0.0217(7) 0.0243(8) 0.0283(8) -0.0025(6) 0.0050(6) 0.0033(6)
C12 0.0440(9) 0.0190(7) 0.0210(7) 0.0010(6) 0.0119(6) -0.0019(6)
C13 0.0305(7) 0.0232(7) 0.0253(7) -0.0021(6) 0.0149(6) -0.0005(6)
C14 0.0210(6) 0.0198(7) 0.0223(7) 0.0001(5) 0.0033(5) 0.0019(5)
C15 0.0307(8) 0.0257(9) 0.0509(11) -0.0038(8) 0.0115(8) -0.0056(7)
C16 0.0315(8) 0.0213(8) 0.0385(10) -0.0059(7) -0.0024(7) 0.0023(7)
C17 0.0279(7) 0.0243(8) 0.0239(7) 0.0004(6) 0.0053(6) 0.0039(6)
Cl1 0.0472(3) 0.0385(3) 0.0368(3) -0.00195(18) 0.0253(2) 0.00025(18)
F1 0.0336(5) 0.0318(5) 0.0442(6) 0.0094(4) 0.0252(5) 0.0041(4)
F2 0.0270(5) 0.0349(6) 0.0552(7) 0.0017(5) 0.0167(5) 0.0102(4)
F3 0.0727(8) 0.0258(5) 0.0362(6) 0.0080(4) 0.0307(6) 0.0001(5)
F4 0.0489(6) 0.0332(6) 0.0519(7) 0.0042(5) 0.0382(6) 0.0032(5)
N1 0.0329(7) 0.0208(6) 0.0244(6) -0.0005(5) 0.0038(5) 0.0027(5)
N2 0.0296(7) 0.0253(7) 0.0415(8) -0.0049(6) 0.0144(6) -0.0058(6)
N3 0.0406(8) 0.0271(7) 0.0283(7) -0.0060(6) 0.0041(6) 0.0054(6)
